data_7233485
loop_
_publ_author_name
'Tsu-Hui Su'
'Chun-Hsiang Fan'
'Yu-Han Ou-Yang'
'Lun-Chia Hsu'
'Chien-Hong Cheng'

_publ_section_title
;
 Highly efficient deep-red organic electrophosphorescent devices with
 excellent operational stability using bis(indoloquinoxalinyl) derivatives
 as the host materials
;
_journal_name_full 'Journal of Materials Chemistry C'
_journal_page_first 5084
_journal_page_last 5092
_journal_paper_doi 10.1039/C3TC30823E
_journal_volume 1
_journal_year 2013
_chemical_formula_sum 'C47 H29 N7'
_chemical_formula_weight 691.77
_space_group_IT_number 2
_space_group_name_Hall '-P 1'
_space_group_name_H-M_alt 'P -1'
_symmetry_cell_setting triclinic
_symmetry_space_group_name_Hall '-P 1'
_symmetry_space_group_name_H-M 'P -1'
_atom_sites_solution_hydrogens geom
_atom_sites_solution_primary direct
_atom_sites_solution_secondary difmap
_cell_angle_alpha 80.878(3)
_cell_angle_beta 85.943(2)
_cell_angle_gamma 88.948(3)
_cell_formula_units_Z 4
_cell_length_a 12.8002(5)
_cell_length_b 14.0687(6)
_cell_length_c 19.6150(7)
_cell_measurement_reflns_used 2760
_cell_measurement_temperature 100(2)
_cell_measurement_theta_max 21.2643
_cell_measurement_theta_min 2.7515
_cell_volume 3478.8(2)
_computing_cell_refinement 'SAINT V7.68A (Bruker AXS, 2009)'
_computing_data_collection 'APEX2 (Bruker AXS, 2010)'
_computing_data_reduction 'SAINT V7.68A (Bruker AXS, 2009)'
_computing_molecular_graphics 'SHELXTL (Sheldrick, 2008)'
_computing_publication_material SHELXTL
_computing_structure_refinement 'SHELXL-97 (Sheldrick, 2008)'
_computing_structure_solution 'SHELXS-97 (Sheldrick, 2008)'
_diffrn_ambient_temperature 100(2)
_diffrn_detector_area_resol_mean 8.3333
_diffrn_measured_fraction_theta_full 0.990
_diffrn_measured_fraction_theta_max 0.990
_diffrn_measurement_device_type 'Bruker APEX-II CCD'
_diffrn_measurement_method '\f and \w scans'
_diffrn_radiation_monochromator graphite
_diffrn_radiation_source 'fine-focus sealed tube'
_diffrn_radiation_type MoK\a
_diffrn_radiation_wavelength 0.71073
_diffrn_reflns_av_R_equivalents 0.0649
_diffrn_reflns_av_sigmaI/netI 0.1179
_diffrn_reflns_limit_h_max 15
_diffrn_reflns_limit_h_min -15
_diffrn_reflns_limit_k_max 17
_diffrn_reflns_limit_k_min -17
_diffrn_reflns_limit_l_max 24
_diffrn_reflns_limit_l_min -24
_diffrn_reflns_number 39123
_diffrn_reflns_theta_full 26.39
_diffrn_reflns_theta_max 26.39
_diffrn_reflns_theta_min 1.05
_exptl_absorpt_coefficient_mu 0.080
_exptl_absorpt_correction_T_max 0.9486
_exptl_absorpt_correction_T_min 0.8411
_exptl_absorpt_correction_type multi-scan
_exptl_absorpt_process_details 'SADABS V2008/1 (Bruker AXS)'
_exptl_crystal_colour Yellow
_exptl_crystal_density_diffrn 1.321
_exptl_crystal_density_meas ?
_exptl_crystal_density_method 'not measured'
_exptl_crystal_description Columnar
_exptl_crystal_F_000 1440
_exptl_crystal_size_max 0.12
_exptl_crystal_size_mid 0.05
_exptl_crystal_size_min 0.05
_refine_diff_density_max 0.570
_refine_diff_density_min -0.544
_refine_diff_density_rms 0.059
_refine_ls_extinction_method none
_refine_ls_goodness_of_fit_ref 1.016
_refine_ls_hydrogen_treatment constr
_refine_ls_matrix_type full
_refine_ls_number_parameters 975
_refine_ls_number_reflns 14116
_refine_ls_number_restraints 0
_refine_ls_restrained_S_all 1.016
_refine_ls_R_factor_all 0.1666
_refine_ls_R_factor_gt 0.0715
_refine_ls_shift/su_max 0.001
_refine_ls_shift/su_mean 0.000
_refine_ls_structure_factor_coef Fsqd
_refine_ls_weighting_details 'calc w=1/[\s^2^(Fo^2^)+(0.0894P)^2^+0.0000P] where P=(Fo^2^+2Fc^2^)/3'
_refine_ls_weighting_scheme calc
_refine_ls_wR_factor_gt 0.1561
_refine_ls_wR_factor_ref 0.2056
_reflns_number_gt 6774
_reflns_number_total 14116
_reflns_threshold_expression >2sigma(I)
_cod_data_source_file 1000003.cif
_cod_data_source_block PCOD1000003
_cod_depositor_comments
;
The following automatic conversions were performed:

data item '_exptl_crystal_density_meas' value 'not measured' was
changed to '?' -- the value is perceived as not measured.

Automatic conversion script
Id: cif_fix_values 6909 2019-04-08 15:41:33Z antanas 
;
_cod_database_code 7233485

loop_
_symmetry_equiv_pos_as_xyz
'x, y, z'
'-x, -y, -z'

loop_
_atom_site_label
_atom_site_type_symbol
_atom_site_fract_x
_atom_site_fract_y
_atom_site_fract_z
_atom_site_U_iso_or_equiv
_atom_site_adp_type
_atom_site_occupancy
_atom_site_symmetry_multiplicity
_atom_site_calc_flag
_atom_site_refinement_flags
_atom_site_disorder_assembly
_atom_site_disorder_group
N1 N 0.6107(2) 0.7200(2) 0.43881(16) 0.0423(8) Uani 1 1 d . . .
N2 N 0.5755(2) 0.5777(2) 0.39043(14) 0.0354(7) Uani 1 1 d . . .
N3 N 0.9541(2) 0.91906(19) 0.12045(14) 0.0352(7) Uani 1 1 d . . .
N4 N 0.8013(2) 0.9030(2) 0.05902(16) 0.0449(8) Uani 1 1 d . . .
N5 N 0.8383(2) 1.1044(2) 0.00657(17) 0.0499(9) Uani 1 1 d . . .
N6 N 0.9658(2) 0.53878(18) 0.25063(13) 0.0300(6) Uani 1 1 d . . .
N7 N 0.3991(2) 0.6918(2) 0.49979(15) 0.0409(8) Uani 1 1 d . . .
N8 N 0.3013(2) 0.5996(2) 0.04842(17) 0.0459(8) Uani 1 1 d . . .
N9 N 0.4535(2) 0.5474(2) 0.10884(16) 0.0400(8) Uani 1 1 d . . .
N10 N 0.1280(2) 0.8417(2) 0.37245(14) 0.0409(8) Uani 1 1 d . . .
N11 N 0.0984(2) 1.0096(2) 0.37869(15) 0.0439(8) Uani 1 1 d . . .
N12 N 0.5316(2) 0.8506(2) 0.24718(15) 0.0429(8) Uani 1 1 d . . .
N13 N -0.1063(2) 0.9440(2) 0.43789(14) 0.0361(7) Uani 1 1 d . . .
N14 N 0.3083(2) 0.4053(2) 0.01590(17) 0.0479(8) Uani 1 1 d . . .
C1 C 0.4820(5) 0.8893(5) 0.5801(4) 0.177(4) Uani 1 1 d . . .
H1 H 0.4566 0.9260 0.6146 0.213 Uiso 1 1 calc R . .
C2 C 0.4219(4) 0.8203(3) 0.5624(3) 0.0882(18) Uani 1 1 d . . .
H2 H 0.3526 0.8106 0.5827 0.106 Uiso 1 1 calc R . .
C3 C 0.4618(3) 0.7628(3) 0.5140(2) 0.0526(11) Uani 1 1 d . . .
C4 C 0.5648(3) 0.7774(3) 0.4835(2) 0.0536(11) Uani 1 1 d . . .
C5 C 0.5494(3) 0.6512(2) 0.42868(18) 0.0347(8) Uani 1 1 d . . .
C6 C 0.6757(3) 0.5635(3) 0.35541(17) 0.0350(8) Uani 1 1 d . . .
C7 C 0.7220(3) 0.6391(2) 0.31166(16) 0.0334(8) Uani 1 1 d . . .
H7 H 0.6882 0.7002 0.3042 0.040 Uiso 1 1 calc R . .
C8 C 0.8190(2) 0.6247(2) 0.27853(16) 0.0311(8) Uani 1 1 d . . .
C9 C 0.8894(2) 0.6878(2) 0.23172(16) 0.0297(8) Uani 1 1 d . . .
C10 C 0.8824(3) 0.7844(2) 0.20193(16) 0.0326(8) Uani 1 1 d . . .
H10 H 0.8244 0.8232 0.2137 0.039 Uiso 1 1 calc R . .
C11 C 0.9619(3) 0.8218(2) 0.15493(17) 0.0314(8) Uani 1 1 d . . .
C12 C 0.8788(3) 0.9523(2) 0.07511(18) 0.0366(9) Uani 1 1 d . . .
C13 C 0.7383(3) 0.9558(3) 0.0135(2) 0.0641(14) Uani 1 1 d . . .
C14 C 0.6544(3) 0.9098(4) -0.0101(3) 0.109(2) Uani 1 1 d . . .
H14 H 0.6428 0.8432 0.0054 0.131 Uiso 1 1 calc R . .
C15 C 0.5904(4) 0.9601(5) -0.0547(4) 0.183(5) Uani 1 1 d . . .
H15 H 0.5339 0.9282 -0.0701 0.220 Uiso 1 1 calc R . .
C16 C 0.6057(4) 1.0592(5) -0.0790(4) 0.186(5) Uani 1 1 d . . .
H16 H 0.5599 1.0932 -0.1104 0.224 Uiso 1 1 calc R . .
C17 C 0.5833(5) 0.9064(5) 0.5467(4) 0.178(4) Uani 1 1 d . . .
H17 H 0.6235 0.9577 0.5571 0.214 Uiso 1 1 calc R . .
C18 C 0.6242(4) 0.8516(3) 0.5005(3) 0.096(2) Uani 1 1 d . . .
H18 H 0.6929 0.8635 0.4797 0.116 Uiso 1 1 calc R . .
C19 C 0.9773(2) 0.6325(2) 0.21519(16) 0.0274(8) Uani 1 1 d . . .
C20 C 1.0580(2) 0.6707(2) 0.16753(16) 0.0288(8) Uani 1 1 d . . .
H20 H 1.1173 0.6329 0.1566 0.035 Uiso 1 1 calc R . .
C21 C 1.0483(2) 0.7656(2) 0.13703(17) 0.0306(8) Uani 1 1 d . . .
H21 H 1.1008 0.7932 0.1035 0.037 Uiso 1 1 calc R . .
C22 C 1.0237(3) 0.9939(2) 0.12254(18) 0.0416(9) Uani 1 1 d . . .
C23 C 1.1101(4) 0.9923(3) 0.1617(2) 0.0615(13) Uani 1 1 d . . .
H23 H 1.1296 0.9365 0.1922 0.074 Uiso 1 1 calc R . .
C24 C 1.1663(5) 1.0772(3) 0.1533(3) 0.0900(19) Uani 1 1 d . . .
H24 H 1.2256 1.0792 0.1796 0.108 Uiso 1 1 calc R . .
C25 C 1.1403(4) 1.1594(3) 0.1085(2) 0.0797(16) Uani 1 1 d . . .
H25 H 1.1824 1.2152 0.1040 0.096 Uiso 1 1 calc R . .
C26 C 1.0535(3) 1.1603(3) 0.07055(19) 0.0513(11) Uani 1 1 d . . .
H26 H 1.0349 1.2163 0.0399 0.062 Uiso 1 1 calc R . .
C27 C 0.9936(3) 1.0768(2) 0.07816(18) 0.0412(9) Uani 1 1 d . . .
C28 C 0.9000(3) 1.0525(2) 0.04842(19) 0.0390(9) Uani 1 1 d . . .
C29 C 0.7554(3) 1.0559(3) -0.0115(3) 0.0702(15) Uani 1 1 d . . .
C30 C 0.6859(3) 1.1054(4) -0.0574(3) 0.117(3) Uani 1 1 d . . .
H30 H 0.6953 1.1723 -0.0734 0.141 Uiso 1 1 calc R . .
C31 C 0.8686(2) 0.5333(2) 0.28899(16) 0.0303(8) Uani 1 1 d . . .
C32 C 0.8211(3) 0.4570(2) 0.33356(17) 0.0333(8) Uani 1 1 d . . .
H32 H 0.8537 0.3954 0.3409 0.040 Uiso 1 1 calc R . .
C33 C 0.7249(3) 0.4734(2) 0.36701(17) 0.0332(8) Uani 1 1 d . . .
H33 H 0.6919 0.4225 0.3983 0.040 Uiso 1 1 calc R . .
C34 C 1.0444(2) 0.4656(2) 0.24946(16) 0.0295(8) Uani 1 1 d . . .
C35 C 1.0197(3) 0.3735(2) 0.23993(17) 0.0329(8) Uani 1 1 d . . .
H35 H 0.9491 0.3570 0.2355 0.039 Uiso 1 1 calc R . .
C36 C 1.0994(3) 0.3053(2) 0.23696(17) 0.0366(9) Uani 1 1 d . . .
H36 H 1.0817 0.2414 0.2325 0.044 Uiso 1 1 calc R . .
C37 C 1.2038(3) 0.3275(2) 0.24032(17) 0.0353(8) Uani 1 1 d . . .
C38 C 1.2263(3) 0.4207(3) 0.24994(17) 0.0377(9) Uani 1 1 d . . .
H38 H 1.2970 0.4382 0.2526 0.045 Uiso 1 1 calc R . .
C39 C 1.1475(3) 0.4882(2) 0.25573(17) 0.0339(8) Uani 1 1 d . . .
H39 H 1.1645 0.5506 0.2641 0.041 Uiso 1 1 calc R . .
C40 C 1.2902(3) 0.2536(3) 0.2356(2) 0.0518(11) Uani 1 1 d . . .
H40A H 1.2710 0.1939 0.2666 0.078 Uiso 1 1 calc R . .
H40B H 1.3554 0.2783 0.2492 0.078 Uiso 1 1 calc R . .
H40C H 1.3002 0.2406 0.1879 0.078 Uiso 1 1 calc R . .
C41 C 0.4881(3) 0.5178(3) 0.39462(17) 0.0378(9) Uani 1 1 d . . .
C42 C 0.4779(3) 0.4346(3) 0.36563(18) 0.0445(10) Uani 1 1 d . . .
H42 H 0.5336 0.4119 0.3377 0.053 Uiso 1 1 calc R . .
C43 C 0.3834(3) 0.3858(3) 0.37899(19) 0.0518(11) Uani 1 1 d . . .
H43 H 0.3749 0.3283 0.3603 0.062 Uiso 1 1 calc R . .
C44 C 0.3007(3) 0.4194(3) 0.41932(19) 0.0505(11) Uani 1 1 d . . .
H44 H 0.2371 0.3844 0.4279 0.061 Uiso 1 1 calc R . .
C45 C 0.3104(3) 0.5030(3) 0.44687(18) 0.0439(10) Uani 1 1 d . . .
H45 H 0.2535 0.5267 0.4733 0.053 Uiso 1 1 calc R . .
C46 C 0.4056(3) 0.5521(3) 0.43519(17) 0.0362(9) Uani 1 1 d . . .
C47 C 0.4430(3) 0.6363(2) 0.45789(18) 0.0346(8) Uani 1 1 d . . .
C48 C 0.0865(4) 0.5071(4) -0.0780(3) 0.0807(16) Uani 1 1 d . . .
H48 H 0.0363 0.4873 -0.1062 0.097 Uiso 1 1 calc R . .
C49 C 0.1595(3) 0.4437(3) -0.0510(2) 0.0618(12) Uani 1 1 d . . .
H49 H 0.1606 0.3797 -0.0610 0.074 Uiso 1 1 calc R . .
C50 C 0.2341(3) 0.4717(3) -0.0081(2) 0.0495(10) Uani 1 1 d . . .
C51 C 0.2312(3) 0.5672(3) 0.0069(2) 0.0496(10) Uani 1 1 d . . .
C52 C 0.3714(3) 0.5349(2) 0.06919(19) 0.0395(9) Uani 1 1 d . . .
C53 C 0.4743(3) 0.6302(2) 0.13952(18) 0.0372(9) Uani 1 1 d . . .
C54 C 0.3988(3) 0.6637(2) 0.18356(17) 0.0338(8) Uani 1 1 d . . .
H54 H 0.3317 0.6348 0.1915 0.041 Uiso 1 1 calc R . .
C55 C 0.4227(2) 0.7406(2) 0.21615(17) 0.0328(8) Uani 1 1 d . . .
C56 C 0.3661(2) 0.7901(3) 0.26588(17) 0.0364(9) Uani 1 1 d . . .
C57 C 0.2626(3) 0.7872(3) 0.29322(17) 0.0381(9) Uani 1 1 d . . .
H57 H 0.2134 0.7464 0.2785 0.046 Uiso 1 1 calc R . .
C58 C 0.2326(3) 0.8450(3) 0.34234(18) 0.0463(10) Uani 1 1 d . . .
C59 C 0.0681(3) 0.9198(3) 0.38788(17) 0.0387(9) Uani 1 1 d . . .
C60 C 0.0237(3) 1.0711(3) 0.40139(18) 0.0421(10) Uani 1 1 d . . .
C61 C 0.0474(3) 1.1691(3) 0.39652(19) 0.0497(11) Uani 1 1 d . . .
H61 H 0.1143 1.1916 0.3772 0.060 Uiso 1 1 calc R . .
C62 C -0.0239(4) 1.2326(3) 0.4191(2) 0.0542(12) Uani 1 1 d . . .
H62 H -0.0058 1.2984 0.4157 0.065 Uiso 1 1 calc R . .
C63 C -0.1243(3) 1.2014(3) 0.44724(19) 0.0492(10) Uani 1 1 d . . .
H63 H -0.1740 1.2462 0.4619 0.059 Uiso 1 1 calc R . .
C64 C 0.0850(4) 0.6027(3) -0.0640(3) 0.0838(17) Uani 1 1 d . . .
H64 H 0.0348 0.6473 -0.0839 0.101 Uiso 1 1 calc R . .
C65 C 0.1556(3) 0.6313(3) -0.0220(2) 0.0688(14) Uani 1 1 d . . .
H65 H 0.1532 0.6955 -0.0125 0.083 Uiso 1 1 calc R . .
C66 C 0.5240(2) 0.7809(2) 0.20473(17) 0.0336(8) Uani 1 1 d . . .
C67 C 0.4353(3) 0.8560(3) 0.28510(18) 0.0452(10) Uani 1 1 d . . .
C68 C 0.4059(3) 0.9143(3) 0.3336(2) 0.0620(13) Uani 1 1 d . . .
H68 H 0.4539 0.9577 0.3467 0.074 Uiso 1 1 calc R . .
C69 C 0.3045(3) 0.9073(3) 0.3626(2) 0.0657(14) Uani 1 1 d . . .
H69 H 0.2828 0.9455 0.3969 0.079 Uiso 1 1 calc R . .
C70 C 0.0667(3) 0.7575(3) 0.39215(17) 0.0377(9) Uani 1 1 d . . .
C71 C -0.0345(3) 0.7836(3) 0.41644(17) 0.0353(9) Uani 1 1 d . . .
C72 C -0.0344(3) 0.8861(3) 0.41579(17) 0.0343(8) Uani 1 1 d . . .
C73 C -0.0770(3) 1.0385(3) 0.43108(17) 0.0380(9) Uani 1 1 d . . .
C74 C -0.1496(3) 1.1059(3) 0.45335(18) 0.0422(9) Uani 1 1 d . . .
H74 H -0.2169 1.0848 0.4728 0.051 Uiso 1 1 calc R . .
C75 C -0.1091(3) 0.7124(3) 0.43851(18) 0.0398(9) Uani 1 1 d . . .
H75 H -0.1779 0.7289 0.4542 0.048 Uiso 1 1 calc R . .
C76 C -0.0807(3) 0.6174(3) 0.43712(19) 0.0425(9) Uani 1 1 d . . .
H76 H -0.1311 0.5681 0.4513 0.051 Uiso 1 1 calc R . .
C77 C 0.0207(3) 0.5929(3) 0.41512(18) 0.0429(9) Uani 1 1 d . . .
H77 H 0.0388 0.5269 0.4161 0.051 Uiso 1 1 calc R . .
C78 C 0.0960(3) 0.6624(3) 0.39181(18) 0.0399(9) Uani 1 1 d . . .
H78 H 0.1648 0.6454 0.3762 0.048 Uiso 1 1 calc R . .
C79 C 0.6146(2) 0.9180(2) 0.24535(17) 0.0323(8) Uani 1 1 d . . .
C80 C 0.6424(3) 0.9800(3) 0.18512(18) 0.0399(9) Uani 1 1 d . . .
H80 H 0.6081 0.9769 0.1442 0.048 Uiso 1 1 calc R . .
C81 C 0.7208(3) 1.0470(2) 0.18484(19) 0.0384(9) Uani 1 1 d . . .
H81 H 0.7406 1.0887 0.1431 0.046 Uiso 1 1 calc R . .
C82 C 0.7709(3) 1.0543(2) 0.24415(19) 0.0356(9) Uani 1 1 d . . .
C83 C 0.7413(3) 0.9911(2) 0.30368(18) 0.0372(9) Uani 1 1 d . . .
H83 H 0.7742 0.9950 0.3450 0.045 Uiso 1 1 calc R . .
C84 C 0.6650(2) 0.9225(2) 0.30454(18) 0.0357(9) Uani 1 1 d . . .
H84 H 0.6475 0.8787 0.3457 0.043 Uiso 1 1 calc R . .
C85 C 0.8554(3) 1.1282(3) 0.2446(2) 0.0552(11) Uani 1 1 d . . .
H85A H 0.8438 1.1587 0.2861 0.083 Uiso 1 1 calc R . .
H85B H 0.8530 1.1773 0.2033 0.083 Uiso 1 1 calc R . .
H85C H 0.9242 1.0964 0.2447 0.083 Uiso 1 1 calc R . .
C86 C 0.5992(3) 0.7490(3) 0.15886(18) 0.0362(9) Uani 1 1 d . . .
H86 H 0.6663 0.7778 0.1502 0.043 Uiso 1 1 calc R . .
C87 C 0.5723(3) 0.6738(2) 0.12648(18) 0.0374(9) Uani 1 1 d . . .
H87 H 0.6219 0.6510 0.0944 0.045 Uiso 1 1 calc R . .
C88 C 0.5105(3) 0.4610(3) 0.1206(2) 0.0477(10) Uani 1 1 d . . .
C89 C 0.5961(3) 0.4389(3) 0.1597(3) 0.0697(14) Uani 1 1 d . . .
H89 H 0.6255 0.4846 0.1836 0.084 Uiso 1 1 calc R . .
C90 C 0.6363(4) 0.3469(4) 0.1622(4) 0.113(2) Uani 1 1 d . . .
H90 H 0.6952 0.3290 0.1884 0.136 Uiso 1 1 calc R . .
C91 C 0.5939(5) 0.2793(4) 0.1277(4) 0.134(3) Uani 1 1 d . . .
H91 H 0.6244 0.2168 0.1311 0.161 Uiso 1 1 calc R . .
C92 C 0.5092(4) 0.3009(3) 0.0890(3) 0.0937(18) Uani 1 1 d . . .
H92 H 0.4810 0.2546 0.0652 0.112 Uiso 1 1 calc R . .
C93 C 0.4659(3) 0.3923(3) 0.0857(2) 0.0534(11) Uani 1 1 d . . .
C94 C 0.3764(3) 0.4387(2) 0.0530(2) 0.0421(9) Uani 1 1 d . . .

loop_
_atom_site_aniso_label
_atom_site_aniso_U_11
_atom_site_aniso_U_22
_atom_site_aniso_U_33
_atom_site_aniso_U_23
_atom_site_aniso_U_13
_atom_site_aniso_U_12
N1 0.0364(18) 0.0308(17) 0.054(2) 0.0020(15) 0.0147(15) 0.0031(14)
N2 0.0254(16) 0.0494(19) 0.0277(17) 0.0016(14) 0.0048(13) 0.0040(13)
N3 0.0442(18) 0.0277(16) 0.0305(17) 0.0022(13) 0.0026(14) 0.0052(13)
N4 0.0256(17) 0.0471(19) 0.051(2) 0.0200(16) 0.0075(15) 0.0033(14)
N5 0.0363(19) 0.049(2) 0.052(2) 0.0203(17) 0.0193(16) 0.0135(16)
N6 0.0315(16) 0.0282(15) 0.0272(16) 0.0010(12) 0.0058(13) 0.0048(12)
N7 0.0371(18) 0.0364(17) 0.043(2) 0.0073(15) 0.0117(15) 0.0084(14)
N8 0.0455(19) 0.0399(18) 0.057(2) -0.0212(16) -0.0105(16) 0.0099(15)
N9 0.0314(17) 0.0339(17) 0.054(2) -0.0047(15) -0.0003(15) 0.0069(13)
N10 0.0312(17) 0.061(2) 0.0318(18) -0.0158(15) 0.0109(13) -0.0125(15)
N11 0.044(2) 0.059(2) 0.0287(18) -0.0064(16) 0.0012(15) -0.0184(17)
N12 0.0253(17) 0.071(2) 0.0348(18) -0.0158(16) 0.0040(13) -0.0147(15)
N13 0.0397(18) 0.0432(18) 0.0253(16) -0.0054(14) 0.0000(13) -0.0071(15)
N14 0.047(2) 0.0348(18) 0.062(2) -0.0156(16) 0.0134(17) -0.0044(16)
C1 0.120(5) 0.130(5) 0.303(10) -0.166(7) 0.154(6) -0.083(4)
C2 0.061(3) 0.060(3) 0.146(5) -0.053(3) 0.064(3) -0.017(2)
C3 0.042(2) 0.032(2) 0.078(3) -0.005(2) 0.027(2) -0.0011(18)
C4 0.048(3) 0.030(2) 0.076(3) -0.008(2) 0.035(2) -0.0019(18)
C5 0.030(2) 0.037(2) 0.031(2) 0.0069(16) 0.0076(16) 0.0087(16)
C6 0.029(2) 0.048(2) 0.0244(19) 0.0013(17) 0.0052(15) 0.0039(17)
C7 0.034(2) 0.040(2) 0.0237(19) 0.0000(16) 0.0037(16) 0.0102(16)
C8 0.032(2) 0.0344(19) 0.0240(19) 0.0014(15) 0.0041(15) 0.0051(15)
C9 0.0307(19) 0.0322(19) 0.0244(19) -0.0024(15) 0.0040(15) 0.0055(15)
C10 0.036(2) 0.035(2) 0.0254(19) -0.0044(15) 0.0038(16) 0.0073(15)
C11 0.037(2) 0.0295(19) 0.0251(19) 0.0009(15) 0.0037(16) 0.0029(15)
C12 0.038(2) 0.032(2) 0.034(2) 0.0057(16) 0.0159(17) 0.0083(17)
C13 0.025(2) 0.071(3) 0.078(3) 0.041(3) 0.001(2) 0.002(2)
C14 0.042(3) 0.104(4) 0.149(5) 0.092(4) -0.039(3) -0.035(3)
C15 0.077(4) 0.151(6) 0.274(9) 0.162(6) -0.103(5) -0.068(4)
C16 0.054(3) 0.163(6) 0.287(10) 0.175(7) -0.086(5) -0.059(4)
C17 0.125(6) 0.129(5) 0.302(10) -0.166(7) 0.153(6) -0.088(4)
C18 0.074(3) 0.067(3) 0.152(5) -0.059(3) 0.076(3) -0.035(3)
C19 0.0312(19) 0.0267(18) 0.0229(18) 0.0002(14) -0.0007(15) 0.0031(14)
C20 0.0318(19) 0.0276(18) 0.0267(19) -0.0061(15) 0.0026(15) 0.0037(14)
C21 0.0309(19) 0.0298(19) 0.030(2) -0.0035(15) 0.0049(15) -0.0002(15)
C22 0.067(3) 0.028(2) 0.030(2) -0.0087(16) -0.0002(19) 0.0018(18)
C23 0.106(4) 0.035(2) 0.048(3) -0.0076(19) -0.030(3) -0.007(2)
C24 0.159(5) 0.039(3) 0.079(4) -0.003(2) -0.064(4) -0.024(3)
C25 0.147(5) 0.034(2) 0.063(3) -0.008(2) -0.039(3) -0.019(3)
C26 0.097(3) 0.025(2) 0.033(2) -0.0072(17) 0.001(2) 0.001(2)
C27 0.068(3) 0.027(2) 0.027(2) -0.0047(16) 0.0089(19) 0.0085(18)
C28 0.037(2) 0.037(2) 0.036(2) 0.0056(17) 0.0187(18) 0.0115(17)
C29 0.025(2) 0.068(3) 0.094(4) 0.051(3) 0.010(2) 0.002(2)
C30 0.030(3) 0.104(4) 0.178(6) 0.105(4) -0.018(3) -0.009(3)
C31 0.0285(19) 0.035(2) 0.0243(19) 0.0019(15) 0.0026(15) 0.0042(15)
C32 0.035(2) 0.0322(19) 0.030(2) 0.0011(16) 0.0006(16) 0.0041(15)
C33 0.034(2) 0.039(2) 0.0238(19) 0.0001(16) 0.0045(16) -0.0008(16)
C34 0.031(2) 0.0322(19) 0.0224(18) 0.0010(15) 0.0016(15) 0.0050(15)
C35 0.032(2) 0.032(2) 0.032(2) 0.0001(15) 0.0035(16) -0.0003(16)
C36 0.044(2) 0.035(2) 0.031(2) -0.0075(16) 0.0043(17) 0.0055(17)
C37 0.040(2) 0.039(2) 0.029(2) -0.0099(16) -0.0083(16) 0.0100(17)
C38 0.037(2) 0.046(2) 0.033(2) -0.0134(17) -0.0078(17) 0.0096(17)
C39 0.038(2) 0.034(2) 0.030(2) -0.0069(16) -0.0032(16) 0.0062(16)
C40 0.048(2) 0.056(3) 0.058(3) -0.028(2) -0.014(2) 0.018(2)
C41 0.032(2) 0.053(2) 0.026(2) 0.0013(17) -0.0015(16) 0.0004(18)
C42 0.037(2) 0.066(3) 0.032(2) -0.0106(19) 0.0000(17) -0.0010(19)
C43 0.042(2) 0.082(3) 0.032(2) -0.015(2) 0.0022(19) -0.008(2)
C44 0.035(2) 0.081(3) 0.038(2) -0.014(2) -0.0020(18) -0.011(2)
C45 0.032(2) 0.066(3) 0.031(2) -0.0007(19) -0.0007(17) 0.0016(19)
C46 0.029(2) 0.053(2) 0.0237(19) 0.0033(17) 0.0021(16) 0.0037(17)
C47 0.028(2) 0.038(2) 0.033(2) 0.0042(17) 0.0063(16) 0.0074(16)
C48 0.080(4) 0.081(4) 0.100(4) -0.062(3) -0.033(3) 0.013(3)
C49 0.067(3) 0.054(3) 0.075(3) -0.045(2) -0.005(3) 0.003(2)
C50 0.049(3) 0.043(2) 0.060(3) -0.025(2) 0.007(2) 0.004(2)
C51 0.056(3) 0.039(2) 0.061(3) -0.025(2) -0.013(2) 0.0086(19)
C52 0.040(2) 0.032(2) 0.046(2) -0.0081(17) 0.0055(18) 0.0037(17)
C53 0.035(2) 0.037(2) 0.038(2) -0.0022(17) 0.0007(17) 0.0011(16)
C54 0.0279(19) 0.043(2) 0.028(2) 0.0035(16) 0.0021(16) -0.0021(16)
C55 0.0265(19) 0.044(2) 0.027(2) -0.0012(16) -0.0007(15) -0.0027(16)
C56 0.0245(19) 0.063(2) 0.0230(19) -0.0111(17) 0.0017(15) -0.0121(17)
C57 0.028(2) 0.063(3) 0.024(2) -0.0088(18) 0.0028(15) -0.0129(17)
C58 0.027(2) 0.085(3) 0.029(2) -0.016(2) 0.0073(16) -0.0136(19)
C59 0.039(2) 0.053(2) 0.024(2) -0.0075(18) -0.0008(16) -0.0138(19)
C60 0.049(2) 0.055(3) 0.022(2) 0.0009(18) -0.0113(18) -0.016(2)
C61 0.060(3) 0.051(3) 0.036(2) 0.009(2) -0.015(2) -0.020(2)
C62 0.079(3) 0.043(2) 0.041(3) 0.004(2) -0.029(2) -0.013(2)
C63 0.066(3) 0.047(2) 0.035(2) -0.0022(18) -0.019(2) -0.004(2)
C64 0.097(4) 0.077(3) 0.097(4) -0.057(3) -0.055(3) 0.036(3)
C65 0.078(3) 0.065(3) 0.079(3) -0.047(3) -0.040(3) 0.030(3)
C66 0.0263(19) 0.049(2) 0.026(2) -0.0032(17) -0.0042(15) -0.0022(16)
C67 0.028(2) 0.080(3) 0.029(2) -0.017(2) 0.0042(16) -0.0145(19)
C68 0.035(2) 0.114(4) 0.048(3) -0.049(3) 0.0124(19) -0.029(2)
C69 0.041(2) 0.120(4) 0.046(3) -0.050(3) 0.0164(19) -0.033(2)
C70 0.028(2) 0.060(3) 0.026(2) -0.0127(18) 0.0002(16) -0.0067(18)
C71 0.030(2) 0.053(2) 0.025(2) -0.0109(17) 0.0026(15) -0.0065(17)
C72 0.032(2) 0.050(2) 0.0210(19) -0.0066(16) -0.0004(15) -0.0056(17)
C73 0.047(2) 0.044(2) 0.024(2) -0.0036(17) -0.0064(17) -0.0107(18)
C74 0.054(3) 0.043(2) 0.030(2) -0.0040(17) -0.0094(18) -0.0078(19)
C75 0.033(2) 0.052(2) 0.035(2) -0.0108(18) 0.0058(16) -0.0044(18)
C76 0.036(2) 0.050(2) 0.042(2) -0.0122(19) 0.0081(17) -0.0068(18)
C77 0.039(2) 0.053(2) 0.038(2) -0.0132(19) 0.0055(18) 0.0012(18)
C78 0.030(2) 0.056(3) 0.034(2) -0.0122(19) 0.0029(16) -0.0006(18)
C79 0.0191(17) 0.045(2) 0.032(2) -0.0062(17) 0.0002(15) -0.0039(15)
C80 0.029(2) 0.057(2) 0.032(2) -0.0008(18) -0.0018(16) 0.0056(18)
C81 0.033(2) 0.041(2) 0.036(2) 0.0046(17) 0.0086(17) 0.0100(17)
C82 0.0277(19) 0.035(2) 0.043(2) -0.0081(17) 0.0071(17) 0.0004(15)
C83 0.033(2) 0.043(2) 0.037(2) -0.0093(18) -0.0037(16) -0.0044(16)
C84 0.0297(19) 0.045(2) 0.031(2) -0.0031(17) -0.0005(16) -0.0028(16)
C85 0.054(3) 0.050(3) 0.060(3) -0.015(2) 0.019(2) -0.017(2)
C86 0.0229(19) 0.046(2) 0.036(2) 0.0007(18) 0.0019(16) -0.0011(16)
C87 0.029(2) 0.043(2) 0.037(2) -0.0019(17) 0.0042(16) 0.0070(16)
C88 0.037(2) 0.040(2) 0.059(3) 0.007(2) 0.008(2) 0.0094(18)
C89 0.049(3) 0.054(3) 0.101(4) 0.003(3) -0.009(3) 0.019(2)
C90 0.083(4) 0.079(4) 0.176(7) -0.007(4) -0.043(4) 0.039(3)
C91 0.117(6) 0.050(4) 0.238(9) -0.022(5) -0.057(6) 0.046(4)
C92 0.087(4) 0.042(3) 0.153(6) -0.018(3) -0.014(4) 0.022(3)
C93 0.049(3) 0.032(2) 0.075(3) -0.004(2) 0.013(2) 0.0054(19)
C94 0.040(2) 0.030(2) 0.053(3) -0.0068(18) 0.0177(19) 0.0027(17)

loop_
_atom_type_symbol
_atom_type_description
_atom_type_scat_dispersion_real
_atom_type_scat_dispersion_imag
_atom_type_scat_source
C C 0.0033 0.0016 'International Tables Vol C Tables 4.2.6.8 and 6.1.1.4'
H H 0.0000 0.0000 'International Tables Vol C Tables 4.2.6.8 and 6.1.1.4'
N N 0.0061 0.0033 'International Tables Vol C Tables 4.2.6.8 and 6.1.1.4'

loop_
_geom_angle_atom_site_label_1
_geom_angle_atom_site_label_2
_geom_angle_atom_site_label_3
_geom_angle
_geom_angle_site_symmetry_1
_geom_angle_site_symmetry_3
C5 N1 C4 112.8(3) . .
C5 N2 C41 107.9(3) . .
C5 N2 C6 126.0(3) . .
C41 N2 C6 126.1(3) . .
C12 N3 C22 108.7(3) . .
C12 N3 C11 124.5(3) . .
C22 N3 C11 126.7(3) . .
C12 N4 C13 113.2(3) . .
C28 N5 C29 115.0(3) . .
C19 N6 C31 107.9(3) . .
C19 N6 C34 124.0(3) . .
C31 N6 C34 128.0(3) . .
C47 N7 C3 115.0(3) . .
C52 N8 C51 113.0(3) . .
C52 N9 C88 108.9(3) . .
C52 N9 C53 127.2(3) . .
C88 N9 C53 123.7(3) . .
C59 N10 C70 108.0(3) . .
C59 N10 C58 126.3(3) . .
C70 N10 C58 125.7(3) . .
C59 N11 C60 113.4(3) . .
C66 N12 C67 108.2(3) . .
C66 N12 C79 127.2(3) . .
C67 N12 C79 123.7(3) . .
C72 N13 C73 114.8(3) . .
C94 N14 C50 113.9(3) . .
C2 C1 C17 119.3(5) . .
C2 C1 H1 120.3 . .
C17 C1 H1 120.3 . .
C1 C2 C3 120.1(4) . .
C1 C2 H2 119.9 . .
C3 C2 H2 119.9 . .
N7 C3 C2 117.7(3) . .
N7 C3 C4 122.3(4) . .
C2 C3 C4 119.9(4) . .
N1 C4 C18 118.2(3) . .
N1 C4 C3 122.8(3) . .
C18 C4 C3 119.0(4) . .
N1 C5 N2 126.5(3) . .
N1 C5 C47 125.3(3) . .
N2 C5 C47 108.1(3) . .
C7 C6 C33 121.1(3) . .
C7 C6 N2 119.3(3) . .
C33 C6 N2 119.6(3) . .
C6 C7 C8 118.7(3) . .
C6 C7 H7 120.6 . .
C8 C7 H7 120.6 . .
C7 C8 C31 120.6(3) . .
C7 C8 C9 132.9(3) . .
C31 C8 C9 106.5(3) . .
C10 C9 C19 120.1(3) . .
C10 C9 C8 132.8(3) . .
C19 C9 C8 107.1(3) . .
C11 C10 C9 118.0(3) . .
C11 C10 H10 121.0 . .
C9 C10 H10 121.0 . .
C10 C11 C21 121.7(3) . .
C10 C11 N3 119.4(3) . .
C21 C11 N3 118.8(3) . .
N4 C12 N3 126.5(3) . .
N4 C12 C28 125.4(3) . .
N3 C12 C28 108.1(3) . .
N4 C13 C14 118.7(4) . .
N4 C13 C29 122.4(4) . .
C14 C13 C29 118.9(4) . .
C15 C14 C13 120.2(4) . .
C15 C14 H14 119.9 . .
C13 C14 H14 119.9 . .
C14 C15 C16 121.4(5) . .
C14 C15 H15 119.3 . .
C16 C15 H15 119.3 . .
C30 C16 C15 119.9(5) . .
C30 C16 H16 120.1 . .
C15 C16 H16 120.1 . .
C18 C17 C1 121.7(5) . .
C18 C17 H17 119.1 . .
C1 C17 H17 119.1 . .
C17 C18 C4 119.7(4) . .
C17 C18 H18 120.1 . .
C4 C18 H18 120.1 . .
N6 C19 C20 128.8(3) . .
N6 C19 C9 109.4(3) . .
C20 C19 C9 121.7(3) . .
C21 C20 C19 117.4(3) . .
C21 C20 H20 121.3 . .
C19 C20 H20 121.3 . .
C20 C21 C11 121.0(3) . .
C20 C21 H21 119.5 . .
C11 C21 H21 119.5 . .
C23 C22 N3 127.9(3) . .
C23 C22 C27 122.2(3) . .
N3 C22 C27 109.8(3) . .
C24 C23 C22 115.8(4) . .
C24 C23 H23 122.1 . .
C22 C23 H23 122.1 . .
C25 C24 C23 123.3(4) . .
C25 C24 H24 118.4 . .
C23 C24 H24 118.4 . .
C26 C25 C24 120.3(4) . .
C26 C25 H25 119.9 . .
C24 C25 H25 119.9 . .
C25 C26 C27 118.4(4) . .
C25 C26 H26 120.8 . .
C27 C26 H26 120.8 . .
C26 C27 C22 120.0(4) . .
C26 C27 C28 133.5(3) . .
C22 C27 C28 106.5(3) . .
N5 C28 C27 131.3(3) . .
N5 C28 C12 121.8(3) . .
C27 C28 C12 106.9(3) . .
N5 C29 C30 119.0(4) . .
N5 C29 C13 122.1(4) . .
C30 C29 C13 118.8(4) . .
C16 C30 C29 120.9(5) . .
C16 C30 H30 119.6 . .
C29 C30 H30 119.6 . .
C32 C31 N6 130.7(3) . .
C32 C31 C8 120.2(3) . .
N6 C31 C8 109.0(3) . .
C33 C32 C31 118.3(3) . .
C33 C32 H32 120.9 . .
C31 C32 H32 120.9 . .
C32 C33 C6 121.1(3) . .
C32 C33 H33 119.5 . .
C6 C33 H33 119.5 . .
C39 C34 C35 119.5(3) . .
C39 C34 N6 119.2(3) . .
C35 C34 N6 121.2(3) . .
C34 C35 C36 119.2(3) . .
C34 C35 H35 120.4 . .
C36 C35 H35 120.4 . .
C37 C36 C35 122.2(3) . .
C37 C36 H36 118.9 . .
C35 C36 H36 118.9 . .
C36 C37 C38 117.2(3) . .
C36 C37 C40 121.9(3) . .
C38 C37 C40 120.8(3) . .
C39 C38 C37 121.2(3) . .
C39 C38 H38 119.4 . .
C37 C38 H38 119.4 . .
C34 C39 C38 120.5(3) . .
C34 C39 H39 119.7 . .
C38 C39 H39 119.7 . .
C37 C40 H40A 109.5 . .
C37 C40 H40B 109.5 . .
H40A C40 H40B 109.5 . .
C37 C40 H40C 109.5 . .
H40A C40 H40C 109.5 . .
H40B C40 H40C 109.5 . .
C42 C41 C46 121.3(3) . .
C42 C41 N2 128.5(3) . .
C46 C41 N2 110.2(3) . .
C43 C42 C41 117.7(4) . .
C43 C42 H42 121.1 . .
C41 C42 H42 121.1 . .
C42 C43 C44 121.4(4) . .
C42 C43 H43 119.3 . .
C44 C43 H43 119.3 . .
C45 C44 C43 120.7(4) . .
C45 C44 H44 119.7 . .
C43 C44 H44 119.7 . .
C44 C45 C46 118.7(4) . .
C44 C45 H45 120.6 . .
C46 C45 H45 120.6 . .
C45 C46 C41 120.1(3) . .
C45 C46 C47 133.1(3) . .
C41 C46 C47 106.7(3) . .
N7 C47 C46 131.1(3) . .
N7 C47 C5 121.7(3) . .
C46 C47 C5 107.1(3) . .
C49 C48 C64 120.0(4) . .
C49 C48 H48 120.0 . .
C64 C48 H48 120.0 . .
C48 C49 C50 120.7(4) . .
C48 C49 H49 119.6 . .
C50 C49 H49 119.6 . .
N14 C50 C49 118.1(4) . .
N14 C50 C51 122.7(4) . .
C49 C50 C51 119.2(4) . .
N8 C51 C65 118.7(3) . .
N8 C51 C50 122.4(4) . .
C65 C51 C50 118.9(3) . .
N8 C52 N9 126.2(3) . .
N8 C52 C94 125.0(3) . .
N9 C52 C94 108.7(3) . .
C54 C53 C87 120.8(3) . .
C54 C53 N9 119.6(3) . .
C87 C53 N9 119.5(3) . .
C53 C54 C55 118.8(3) . .
C53 C54 H54 120.6 . .
C55 C54 H54 120.6 . .
C54 C55 C66 119.5(3) . .
C54 C55 C56 133.4(3) . .
C66 C55 C56 106.9(3) . .
C57 C56 C67 119.3(3) . .
C57 C56 C55 133.4(3) . .
C67 C56 C55 107.2(3) . .
C58 C57 C56 118.9(3) . .
C58 C57 H57 120.6 . .
C56 C57 H57 120.6 . .
C57 C58 C69 120.5(3) . .
C57 C58 N10 120.1(3) . .
C69 C58 N10 119.4(3) . .
N11 C59 N10 126.2(3) . .
N11 C59 C72 125.0(4) . .
N10 C59 C72 108.8(3) . .
N11 C60 C61 119.1(4) . .
N11 C60 C73 122.3(3) . .
C61 C60 C73 118.6(4) . .
C62 C61 C60 121.2(4) . .
C62 C61 H61 119.4 . .
C60 C61 H61 119.4 . .
C61 C62 C63 120.7(4) . .
C61 C62 H62 119.7 . .
C63 C62 H62 119.7 . .
C74 C63 C62 119.6(4) . .
C74 C63 H63 120.2 . .
C62 C63 H63 120.2 . .
C65 C64 C48 120.4(4) . .
C65 C64 H64 119.8 . .
C48 C64 H64 119.8 . .
C64 C65 C51 120.8(4) . .
C64 C65 H65 119.6 . .
C51 C65 H65 119.6 . .
C86 C66 N12 129.4(3) . .
C86 C66 C55 121.7(3) . .
N12 C66 C55 108.8(3) . .
C68 C67 N12 129.2(3) . .
C68 C67 C56 122.1(3) . .
N12 C67 C56 108.8(3) . .
C69 C68 C67 117.8(3) . .
C69 C68 H68 121.1 . .
C67 C68 H68 121.1 . .
C68 C69 C58 121.3(4) . .
C68 C69 H69 119.3 . .
C58 C69 H69 119.3 . .
C78 C70 C71 122.0(3) . .
C78 C70 N10 128.8(3) . .
C71 C70 N10 109.2(3) . .
C75 C71 C70 119.6(3) . .
C75 C71 C72 133.2(3) . .
C70 C71 C72 107.1(3) . .
N13 C72 C71 131.0(3) . .
N13 C72 C59 122.2(3) . .
C71 C72 C59 106.7(3) . .
N13 C73 C74 118.7(3) . .
N13 C73 C60 122.3(4) . .
C74 C73 C60 119.1(3) . .
C63 C74 C73 120.9(4) . .
C63 C74 H74 119.5 . .
C73 C74 H74 119.5 . .
C76 C75 C71 118.6(3) . .
C76 C75 H75 120.7 . .
C71 C75 H75 120.7 . .
C75 C76 C77 120.8(3) . .
C75 C76 H76 119.6 . .
C77 C76 H76 119.6 . .
C78 C77 C76 121.7(4) . .
C78 C77 H77 119.1 . .
C76 C77 H77 119.1 . .
C70 C78 C77 117.2(3) . .
C70 C78 H78 121.4 . .
C77 C78 H78 121.4 . .
C84 C79 C80 120.0(3) . .
C84 C79 N12 119.7(3) . .
C80 C79 N12 120.3(3) . .
C79 C80 C81 119.6(3) . .
C79 C80 H80 120.2 . .
C81 C80 H80 120.2 . .
C82 C81 C80 121.4(3) . .
C82 C81 H81 119.3 . .
C80 C81 H81 119.3 . .
C83 C82 C81 117.6(3) . .
C83 C82 C85 120.6(3) . .
C81 C82 C85 121.8(3) . .
C84 C83 C82 121.8(3) . .
C84 C83 H83 119.1 . .
C82 C83 H83 119.1 . .
C79 C84 C83 119.6(3) . .
C79 C84 H84 120.2 . .
C83 C84 H84 120.2 . .
C82 C85 H85A 109.5 . .
C82 C85 H85B 109.5 . .
H85A C85 H85B 109.5 . .
C82 C85 H85C 109.5 . .
H85A C85 H85C 109.5 . .
H85B C85 H85C 109.5 . .
C87 C86 C66 117.2(3) . .
C87 C86 H86 121.4 . .
C66 C86 H86 121.4 . .
C86 C87 C53 121.8(3) . .
C86 C87 H87 119.1 . .
C53 C87 H87 119.1 . .
C89 C88 N9 129.0(4) . .
C89 C88 C93 121.8(4) . .
N9 C88 C93 109.2(3) . .
C90 C89 C88 116.3(5) . .
C90 C89 H89 121.9 . .
C88 C89 H89 121.9 . .
C89 C90 C91 122.4(5) . .
C89 C90 H90 118.8 . .
C91 C90 H90 118.8 . .
C92 C91 C90 121.4(5) . .
C92 C91 H91 119.3 . .
C90 C91 H91 119.3 . .
C91 C92 C93 118.0(5) . .
C91 C92 H92 121.0 . .
C93 C92 H92 121.0 . .
C92 C93 C88 120.1(4) . .
C92 C93 C94 133.4(4) . .
C88 C93 C94 106.5(3) . .
N14 C94 C52 123.0(4) . .
N14 C94 C93 130.3(3) . .
C52 C94 C93 106.7(3) . .

loop_
_geom_bond_atom_site_label_1
_geom_bond_atom_site_label_2
_geom_bond_distance
_geom_bond_site_symmetry_2
N1 C5 1.304(4) .
N1 C4 1.379(5) .
N2 C5 1.393(4) .
N2 C41 1.403(4) .
N2 C6 1.437(4) .
N3 C12 1.383(4) .
N3 C22 1.399(4) .
N3 C11 1.432(4) .
N4 C12 1.305(4) .
N4 C13 1.367(5) .
N5 C28 1.308(4) .
N5 C29 1.369(5) .
N6 C19 1.394(4) .
N6 C31 1.405(4) .
N6 C34 1.428(4) .
N7 C47 1.312(4) .
N7 C3 1.367(5) .
N8 C52 1.305(4) .
N8 C51 1.383(4) .
N9 C52 1.381(4) .
N9 C88 1.401(4) .
N9 C53 1.431(4) .
N10 C59 1.388(5) .
N10 C70 1.419(4) .
N10 C58 1.423(4) .
N11 C59 1.311(4) .
N11 C60 1.376(5) .
N12 C66 1.392(4) .
N12 C67 1.401(4) .
N12 C79 1.431(4) .
N13 C72 1.314(4) .
N13 C73 1.372(4) .
N14 C94 1.313(5) .
N14 C50 1.374(5) .
C1 C2 1.352(6) .
C1 C17 1.416(7) .
C1 H1 0.9500 .
C2 C3 1.406(6) .
C2 H2 0.9500 .
C3 C4 1.412(5) .
C4 C18 1.398(6) .
C5 C47 1.446(4) .
C6 C7 1.372(4) .
C6 C33 1.398(5) .
C7 C8 1.388(4) .
C7 H7 0.9500 .
C8 C31 1.416(4) .
C8 C9 1.448(4) .
C9 C10 1.396(4) .
C9 C19 1.404(4) .
C10 C11 1.377(4) .
C10 H10 0.9500 .
C11 C21 1.405(4) .
C12 C28 1.447(4) .
C13 C14 1.406(6) .
C13 C29 1.431(5) .
C14 C15 1.350(6) .
C14 H14 0.9500 .
C15 C16 1.412(7) .
C15 H15 0.9500 .
C16 C30 1.352(7) .
C16 H16 0.9500 .
C17 C18 1.352(6) .
C17 H17 0.9500 .
C18 H18 0.9500 .
C19 C20 1.399(4) .
C20 C21 1.380(4) .
C20 H20 0.9500 .
C21 H21 0.9500 .
C22 C23 1.388(5) .
C22 C27 1.406(5) .
C23 C24 1.388(5) .
C23 H23 0.9500 .
C24 C25 1.387(6) .
C24 H24 0.9500 .
C25 C26 1.379(6) .
C25 H25 0.9500 .
C26 C27 1.396(5) .
C26 H26 0.9500 .
C27 C28 1.439(5) .
C29 C30 1.406(6) .
C30 H30 0.9500 .
C31 C32 1.392(4) .
C32 C33 1.387(4) .
C32 H32 0.9500 .
C33 H33 0.9500 .
C34 C39 1.382(4) .
C34 C35 1.383(4) .
C35 C36 1.393(4) .
C35 H35 0.9500 .
C36 C37 1.386(4) .
C36 H36 0.9500 .
C37 C38 1.391(4) .
C37 C40 1.513(5) .
C38 C39 1.383(5) .
C38 H38 0.9500 .
C39 H39 0.9500 .
C40 H40A 0.9800 .
C40 H40B 0.9800 .
C40 H40C 0.9800 .
C41 C42 1.392(5) .
C41 C46 1.402(5) .
C42 C43 1.389(5) .
C42 H42 0.9500 .
C43 C44 1.397(5) .
C43 H43 0.9500 .
C44 C45 1.381(5) .
C44 H44 0.9500 .
C45 C46 1.398(5) .
C45 H45 0.9500 .
C46 C47 1.432(5) .
C48 C49 1.356(6) .
C48 C64 1.414(6) .
C48 H48 0.9500 .
C49 C50 1.418(5) .
C49 H49 0.9500 .
C50 C51 1.419(5) .
C51 C65 1.398(5) .
C52 C94 1.437(5) .
C53 C54 1.377(5) .
C53 C87 1.397(4) .
C54 C55 1.390(5) .
C54 H54 0.9500 .
C55 C66 1.414(4) .
C55 C56 1.434(5) .
C56 C57 1.392(4) .
C56 C67 1.406(4) .
C57 C58 1.386(5) .
C57 H57 0.9500 .
C58 C69 1.401(5) .
C59 C72 1.444(5) .
C60 C61 1.404(5) .
C60 C73 1.429(5) .
C61 C62 1.366(6) .
C61 H61 0.9500 .
C62 C63 1.412(5) .
C62 H62 0.9500 .
C63 C74 1.372(5) .
C63 H63 0.9500 .
C64 C65 1.372(5) .
C64 H64 0.9500 .
C65 H65 0.9500 .
C66 C86 1.388(5) .
C67 C68 1.380(5) .
C68 C69 1.379(5) .
C68 H68 0.9500 .
C69 H69 0.9500 .
C70 C78 1.384(5) .
C70 C71 1.411(5) .
C71 C75 1.393(4) .
C71 C72 1.441(5) .
C73 C74 1.412(5) .
C74 H74 0.9500 .
C75 C76 1.383(5) .
C75 H75 0.9500 .
C76 C77 1.394(5) .
C76 H76 0.9500 .
C77 C78 1.386(5) .
C77 H77 0.9500 .
C78 H78 0.9500 .
C79 C84 1.378(4) .
C79 C80 1.382(5) .
C80 C81 1.388(5) .
C80 H80 0.9500 .
C81 C82 1.386(5) .
C81 H81 0.9500 .
C82 C83 1.385(5) .
C82 C85 1.516(4) .
C83 C84 1.383(4) .
C83 H83 0.9500 .
C84 H84 0.9500 .
C85 H85A 0.9800 .
C85 H85B 0.9800 .
C85 H85C 0.9800 .
C86 C87 1.377(5) .
C86 H86 0.9500 .
C87 H87 0.9500 .
C88 C89 1.385(5) .
C88 C93 1.418(5) .
C89 C90 1.380(6) .
C89 H89 0.9500 .
C90 C91 1.389(8) .
C90 H90 0.9500 .
C91 C92 1.370(7) .
C91 H91 0.9500 .
C92 C93 1.384(6) .
C92 H92 0.9500 .
C93 C94 1.447(5) .
